data_4020319
loop_
_publ_author_name
'Gisele A. Nishiguchi'
'Daniel Little'

_journal_name_full 'Journal of Organic Chemistry'
_journal_page_first 5249
_journal_page_last 5256
_journal_paper_doi 10.1021/jo050465d
_journal_volume 70
_journal_year 2005
_chemical_formula_sum 'C25 H39 Br O5'
_chemical_formula_weight 499.47
_space_group_IT_number 1
_symmetry_cell_setting triclinic
_symmetry_space_group_name_Hall 'P 1'
_symmetry_space_group_name_H-M 'P 1'
_cell_angle_alpha 100.1530(10)
_cell_angle_beta 97.7520(10)
_cell_angle_gamma 106.1940(10)
_cell_formula_units_Z 1
_cell_length_a 6.4851(6)
_cell_length_b 9.8871(9)
_cell_length_c 10.5663(10)
_cell_measurement_temperature 293(2)
_cell_volume 628.17(10)
_diffrn_ambient_temperature 293(2)
_exptl_crystal_density_diffrn 1.320
_cod_depositor_comments
;
The following automatic conversions were performed:
'_symmetry_cell_setting' value 'Triclinic' changed to 'triclinic'
according to '/home/saulius/struct/CIF-dictionaries/cif_core.dic'
dictionary named 'cif_core.dic' version 2.4.1 from 2010-06-29.

Automatic conversion script
Id: cif_fix_enum 1527 2010-12-29 10:47:43Z saulius 
;
_cod_database_code 4020319

loop_
_symmetry_equiv_pos_as_xyz
'x, y, z'

loop_
_atom_site_label
_atom_site_type_symbol
_atom_site_fract_x
_atom_site_fract_y
_atom_site_fract_z
_atom_site_U_iso_or_equiv
_atom_site_adp_type
_atom_site_occupancy
_atom_site_symmetry_multiplicity
_atom_site_calc_flag
_atom_site_refinement_flags
_atom_site_disorder_assembly
_atom_site_disorder_group
Br Br 0.51728(6) 1.57189(5) 1.31919(5) 0.0866(2) Uani 1 1 d . . .
C1 C 0.3471(8) 1.3650(5) 1.2564(5) 0.0529(10) Uani 1 1 d . . .
H1 H 0.451(9) 1.312(6) 1.239(5) 0.063 Uiso 1 1 calc . . .
C2 C 0.2342(7) 1.3078(5) 1.3617(4) 0.0493(10) Uani 1 1 d . . .
C3 C -0.0342(7) 1.1133(4) 1.1769(4) 0.0469(9) Uani 1 1 d . . .
C4 C 0.0837(8) 1.1809(5) 1.0780(5) 0.0581(11) Uani 1 1 d . . .
H4A H -0.0204 1.1637 0.9973 0.070 Uiso 1 1 calc R . .
H4B H 0.1934 1.1351 1.0583 0.070 Uiso 1 1 calc R . .
C5 C 0.1935(9) 1.3426(5) 1.1287(5) 0.0637(12) Uani 1 1 d . . .
H5A H 0.2741 1.3823 1.0657 0.076 Uiso 1 1 calc R . .
H5B H 0.0843 1.3909 1.1423 0.076 Uiso 1 1 calc R . .
C6 C -0.0874(7) 0.9482(4) 1.1489(4) 0.0447(9) Uani 1 1 d . . .
H6 H -0.161(8) 0.914(5) 1.218(5) 0.054 Uiso 1 1 calc . . .
C7 C -0.3332(6) 0.7378(4) 0.9993(4) 0.0465(9) Uani 1 1 d . . .
H7 H -0.408(8) 0.711(5) 1.070(5) 0.056 Uiso 1 1 calc . . .
C8 C -0.1538(7) 0.6645(5) 0.9921(4) 0.0467(9) Uani 1 1 d . . .
C9 C 0.0243(7) 0.7259(5) 1.1151(5) 0.0511(10) Uani 1 1 d . . .
H9A H -0.0333 0.6946 1.1888 0.061 Uiso 1 1 calc R . .
H9B H 0.1453 0.6884 1.1034 0.061 Uiso 1 1 calc R . .
C10 C 0.1068(7) 0.8896(5) 1.1448(4) 0.0489(9) Uani 1 1 d . . .
H10A H 0.1841 0.9216 1.0777 0.059 Uiso 1 1 calc R . .
H10B H 0.2077 0.9260 1.2286 0.059 Uiso 1 1 calc R . .
C11 C -0.5043(7) 0.6974(5) 0.8734(5) 0.0534(10) Uani 1 1 d . . .
H11 H -0.555(9) 0.781(6) 0.867(5) 0.064 Uiso 1 1 calc . . .
C12 C -0.4071(8) 0.6620(7) 0.7532(5) 0.0662(13) Uani 1 1 d . . .
H12A H -0.4775 0.6915 0.6806 0.079 Uiso 1 1 calc R . .
H12B H -0.4338 0.5585 0.7283 0.079 Uiso 1 1 calc R . .
C13 C -0.1604(8) 0.7399(7) 0.7818(5) 0.0618(12) Uani 1 1 d . . .
H13 H -0.134(10) 0.844(7) 0.810(6) 0.074 Uiso 1 1 calc . . .
C14 C -0.0656(10) 0.7098(9) 0.6608(6) 0.0871(19) Uani 1 1 d . . .
H14A H -0.0667 0.6099 0.6424 0.104 Uiso 1 1 calc R . .
H14B H -0.1554 0.7242 0.5863 0.104 Uiso 1 1 calc R . .
C15 C 0.2193(18) 0.8441(12) 0.5664(9) 0.126(3) Uani 1 1 d . . .
H15A H 0.1137 0.8824 0.5233 0.151 Uiso 1 1 calc R . .
H15B H 0.2269 0.7606 0.5055 0.151 Uiso 1 1 calc R . .
C16 C 0.4321(14) 0.9530(9) 0.6040(11) 0.112(3) Uani 1 1 d . . .
C17 C 0.585(2) 0.9564(9) 0.5114(8) 0.112(3) Uani 1 1 d . . .
H17 H 0.5457 0.8899 0.4314 0.135 Uiso 1 1 calc R . .
C18 C 0.7833(17) 1.0601(11) 0.5471(10) 0.106(2) Uani 1 1 d . . .
H18 H 0.8812 1.0642 0.4900 0.127 Uiso 1 1 calc R . .
C19 C 0.839(2) 1.1510(13) 0.6559(13) 0.130(3) Uani 1 1 d . . .
H19 H 0.9771 1.2191 0.6744 0.156 Uiso 1 1 calc R . .
C20 C 0.723(3) 1.1561(13) 0.7395(12) 0.148(5) Uani 1 1 d . . .
H20 H 0.7759 1.2265 0.8171 0.177 Uiso 1 1 calc R . .
C21 C 0.519(2) 1.0597(14) 0.7189(9) 0.121(3) Uani 1 1 d . . .
H21 H 0.4352 1.0653 0.7833 0.145 Uiso 1 1 calc R . .
C22 C 0.3994(10) 1.2965(6) 1.4724(5) 0.0677(13) Uani 1 1 d . . .
H22A H 0.3236 1.2492 1.5323 0.102 Uiso 1 1 calc R . .
H22B H 0.4914 1.3916 1.5179 0.102 Uiso 1 1 calc R . .
H22C H 0.4877 1.2416 1.4371 0.102 Uiso 1 1 calc R . .
C23 C 0.0931(10) 1.3958(6) 1.4146(6) 0.0724(14) Uani 1 1 d . . .
H23A H 0.0235 1.4275 1.3445 0.109 Uiso 1 1 calc R . .
H23B H 0.1834 1.4784 1.4809 0.109 Uiso 1 1 calc R . .
H23C H -0.0165 1.3371 1.4517 0.109 Uiso 1 1 calc R . .
C24 C -0.2487(8) 1.1504(6) 1.1805(6) 0.0689(14) Uani 1 1 d . . .
H24A H -0.3060 1.1246 1.2551 0.103 Uiso 1 1 calc R . .
H24B H -0.3534 1.0976 1.1018 0.103 Uiso 1 1 calc R . .
H24C H -0.2208 1.2522 1.1868 0.103 Uiso 1 1 calc R . .
C25 C -0.2492(9) 0.5021(5) 0.9769(6) 0.0672(13) Uani 1 1 d . . .
H25A H -0.3590 0.4624 0.8982 0.101 Uiso 1 1 calc R . .
H25B H -0.3141 0.4832 1.0511 0.101 Uiso 1 1 calc R . .
H25C H -0.1349 0.4583 0.9719 0.101 Uiso 1 1 calc R . .
H5 H -0.778(11) 0.599(7) 0.874(6) 0.063(18) Uiso 1 1 d . . .
O1 O 0.1067(5) 1.1581(3) 1.3046(3) 0.0479(6) Uani 1 1 d . . .
O2 O -0.2402(4) 0.8909(3) 1.0281(3) 0.0446(6) Uani 1 1 d . . .
O3 O -0.0498(5) 0.6917(4) 0.8829(3) 0.0544(7) Uani 1 1 d . . .
H3A H 0.0925 0.7635 0.9175 0.065 Uiso 1 1 calc R . .
H3B H -0.0243 0.6033 0.8427 0.065 Uiso 1 1 calc R . .
O4 O 0.1531(8) 0.8030(10) 0.6788(4) 0.148(3) Uani 1 1 d . . .
O5 O -0.6880(6) 0.5788(4) 0.8747(5) 0.0730(11) Uani 1 1 d . . .

loop_
_atom_site_aniso_label
_atom_site_aniso_U_11
_atom_site_aniso_U_22
_atom_site_aniso_U_33
_atom_site_aniso_U_23
_atom_site_aniso_U_13
_atom_site_aniso_U_12
Br 0.0858(4) 0.0587(3) 0.0963(4) 0.0136(2) 0.0097(3) -0.0015(2)
C1 0.046(2) 0.043(2) 0.068(3) 0.011(2) 0.009(2) 0.0128(18)
C2 0.045(2) 0.044(2) 0.058(2) 0.0045(19) 0.009(2) 0.0173(17)
C3 0.038(2) 0.050(2) 0.053(2) 0.0092(19) 0.0050(18) 0.0171(17)
C4 0.059(3) 0.059(3) 0.054(3) 0.015(2) -0.002(2) 0.020(2)
C5 0.059(3) 0.059(3) 0.074(3) 0.024(3) 0.008(3) 0.016(2)
C6 0.045(2) 0.047(2) 0.046(2) 0.0102(17) 0.0079(19) 0.0195(17)
C7 0.035(2) 0.049(2) 0.058(2) 0.0068(19) 0.012(2) 0.0184(16)
C8 0.038(2) 0.052(2) 0.054(2) 0.0088(19) 0.0063(18) 0.0243(17)
C9 0.045(2) 0.057(2) 0.057(2) 0.015(2) 0.005(2) 0.0262(19)
C10 0.038(2) 0.057(2) 0.053(2) 0.0080(19) -0.0004(18) 0.0242(18)
C11 0.036(2) 0.059(3) 0.064(3) 0.003(2) 0.004(2) 0.0220(19)
C12 0.047(3) 0.091(4) 0.056(3) -0.001(2) -0.004(2) 0.031(2)
C13 0.051(3) 0.088(4) 0.049(2) 0.007(2) 0.006(2) 0.034(3)
C14 0.065(4) 0.142(6) 0.059(3) 0.010(3) 0.017(3) 0.044(4)
C15 0.148(9) 0.145(8) 0.112(6) 0.037(6) 0.039(6) 0.077(7)
C16 0.093(5) 0.085(5) 0.163(9) 0.064(6) -0.007(5) 0.031(4)
C17 0.180(10) 0.082(5) 0.095(5) 0.021(4) 0.018(6) 0.075(6)
C18 0.118(7) 0.107(6) 0.114(7) 0.040(6) 0.037(6) 0.055(6)
C19 0.142(9) 0.129(9) 0.112(8) 0.039(8) -0.012(7) 0.042(7)
C20 0.229(16) 0.099(7) 0.100(7) 0.010(6) -0.024(9) 0.062(9)
C21 0.188(11) 0.137(8) 0.082(5) 0.048(6) 0.045(7) 0.097(8)
C22 0.076(3) 0.061(3) 0.058(3) 0.002(2) 0.001(2) 0.019(2)
C23 0.074(4) 0.055(3) 0.088(4) 0.001(3) 0.029(3) 0.024(2)
C24 0.049(3) 0.058(3) 0.101(4) 0.009(3) 0.009(3) 0.026(2)
C25 0.057(3) 0.054(3) 0.086(3) 0.004(2) -0.001(3) 0.023(2)
O1 0.0516(16) 0.0427(14) 0.0497(15) 0.0071(12) 0.0098(13) 0.0171(12)
O2 0.0391(14) 0.0433(14) 0.0522(15) 0.0086(12) 0.0028(12) 0.0183(11)
O3 0.0376(15) 0.077(2) 0.0519(16) 0.0035(15) 0.0049(13) 0.0319(14)
O4 0.056(3) 0.344(10) 0.054(2) 0.051(4) 0.023(2) 0.069(4)
O5 0.0329(17) 0.064(2) 0.114(3) 0.001(2) 0.0055(19) 0.0184(15)

loop_
_geom_bond_atom_site_label_1
_geom_bond_atom_site_label_2
_geom_bond_distance
_geom_bond_site_symmetry_2
_geom_bond_publ_flag
Br C1 1.976(4) . ?
C1 C5 1.507(7) . ?
C1 C2 1.519(6) . ?
C2 O1 1.451(5) . ?
C2 C22 1.518(7) . ?
C2 C23 1.522(7) . ?
C3 O1 1.443(5) . ?
C3 C4 1.516(7) . ?
C3 C6 1.536(6) . ?
C3 C24 1.538(6) . ?
C4 C5 1.520(7) . ?
C6 O2 1.422(5) . ?
C6 C10 1.529(5) . ?
C7 O2 1.424(5) . ?
C7 C11 1.526(6) . ?
C7 C8 1.536(5) . ?
C8 O3 1.441(5) . ?
C8 C25 1.521(7) . ?
C8 C9 1.522(7) . ?
C9 C10 1.516(6) . ?
C11 O5 1.422(6) . ?
C11 C12 1.522(7) . ?
C12 C13 1.531(8) . ?
C13 O3 1.430(6) . ?
C13 C14 1.510(8) . ?
C14 O4 1.426(9) . ?
C15 O4 1.404(10) . ?
C15 C16 1.448(13) . ?
C16 C21 1.391(15) . ?
C16 C17 1.480(14) . ?
C17 C18 1.360(14) . ?
C18 C19 1.266(15) . ?
C19 C20 1.237(18) . ?
C20 C21 1.361(18) . ?

loop_
_cod_related_entry_id
_cod_related_entry_database
_cod_related_entry_code
1 ChemSpider 9584261
